data_7153206
loop_
_publ_author_name
'Vijayadas, Kuruppanthara N.'
'Nair, Roshna V.'
'Gawade, Rupesh L.'
'Kotmale, Amol S.'
'Prabhakaran, Panchami'
'Gonnade, Rajesh G.'
'Puranik, Vedavadi G.'
'Rajamohanan, Pattuparambil R.'
'Sanjayan, Gangadhar J.'

_publ_section_title
;
 Ester vs. amide on folding: a case study with a 2-residue synthetic
 peptide.
;
_journal_issue 48
_journal_name_full 'Organic &amp; biomolecular chemistry'
_journal_page_first 8348
_journal_page_last 8356
_journal_paper_doi 10.1039/c3ob41967c
_journal_volume 11
_journal_year 2013
_chemical_absolute_configuration syn
_chemical_formula_moiety 'C20 H17 Br F3 N3 O3'
_chemical_formula_sum 'C20 H17 Br F3 N3 O3'
_chemical_formula_weight 484.28
_chemical_name_systematic
;
?
;
_space_group_IT_number 4
_symmetry_cell_setting monoclinic
_symmetry_space_group_name_Hall 'P 2yb'
_symmetry_space_group_name_H-M 'P 1 21 1'
_atom_sites_solution_hydrogens geom
_atom_sites_solution_primary direct
_atom_sites_solution_secondary difmap
_audit_creation_method SHELXL-97
_cell_angle_alpha 90.00
_cell_angle_beta 102.130(7)
_cell_angle_gamma 90.00
_cell_formula_units_Z 2
_cell_length_a 11.016(5)
_cell_length_b 7.612(3)
_cell_length_c 12.920(5)
_cell_measurement_reflns_used 1176
_cell_measurement_temperature 297(2)
_cell_measurement_theta_max 19.443
_cell_measurement_theta_min 2.206
_cell_volume 1059.2(8)
_computing_cell_refinement 'SAINT (Bruker, 2003)'
_computing_data_collection 'SMART (Bruker, 2003)'
_computing_data_reduction 'SAINT (Bruker, 2003)'
_computing_molecular_graphics 'ORTEP-3 (Farrugia, 1997)'
_computing_publication_material 'SHELXTL (Bruker, 2003)'
_computing_structure_refinement 'SHELXL97 (Sheldrick, 1997)'
_computing_structure_solution 'SHELXS97 (Sheldrick, 1997)'
_diffrn_ambient_temperature 297(2)
_diffrn_measured_fraction_theta_full 0.997
_diffrn_measured_fraction_theta_max 0.997
_diffrn_measurement_device_type 'Bruker Smart Apex'
_diffrn_measurement_method 'Phi and Omega Scan'
_diffrn_radiation_monochromator graphite
_diffrn_radiation_source 'fine-focus sealed tube'
_diffrn_radiation_type MoK\a
_diffrn_radiation_wavelength 0.71073
_diffrn_reflns_av_R_equivalents 0.0281
_diffrn_reflns_av_sigmaI/netI 0.0870
_diffrn_reflns_limit_h_max 13
_diffrn_reflns_limit_h_min -12
_diffrn_reflns_limit_k_max 9
_diffrn_reflns_limit_k_min -8
_diffrn_reflns_limit_l_max 15
_diffrn_reflns_limit_l_min -11
_diffrn_reflns_number 5304
_diffrn_reflns_theta_full 25.00
_diffrn_reflns_theta_max 25.00
_diffrn_reflns_theta_min 1.89
_exptl_absorpt_coefficient_mu 1.992
_exptl_absorpt_correction_T_max 0.9707
_exptl_absorpt_correction_T_min 0.4493
_exptl_absorpt_correction_type multi-scan
_exptl_absorpt_process_details 'Bruker SADABS'
_exptl_crystal_colour colourless
_exptl_crystal_density_diffrn 1.518
_exptl_crystal_density_method 'not measured'
_exptl_crystal_description 'thin plate'
_exptl_crystal_F_000 488
_exptl_crystal_size_max 0.48
_exptl_crystal_size_mid 0.14
_exptl_crystal_size_min 0.02
_refine_diff_density_max 0.414
_refine_diff_density_min -0.185
_refine_diff_density_rms 0.048
_refine_ls_abs_structure_details 'Flack H D (1983), Acta Cryst. A39, 876-881'
_refine_ls_abs_structure_Flack 0.017(12)
_refine_ls_extinction_method none
_refine_ls_goodness_of_fit_ref 0.985
_refine_ls_hydrogen_treatment constr
_refine_ls_matrix_type full
_refine_ls_number_parameters 316
_refine_ls_number_reflns 3444
_refine_ls_number_restraints 59
_refine_ls_restrained_S_all 1.014
_refine_ls_R_factor_all 0.0887
_refine_ls_R_factor_gt 0.0469
_refine_ls_shift/su_max 0.000
_refine_ls_shift/su_mean 0.000
_refine_ls_structure_factor_coef Fsqd
_refine_ls_weighting_details 'calc w=1/[\s^2^(Fo^2^)+(0.0025P)^2^+0.0000P] where P=(Fo^2^+2Fc^2^)/3'
_refine_ls_weighting_scheme calc
_refine_ls_wR_factor_gt 0.0815
_refine_ls_wR_factor_ref 0.0954
_reflns_number_gt 2218
_reflns_number_total 3444
_reflns_threshold_expression >2sigma(I)
_cod_data_source_file c3ob41967c.txt
_cod_data_source_block 4
_cod_original_cell_volume 1059.2(7)
_cod_original_sg_symbol_H-M P21
_cod_database_code 7153206

loop_
_symmetry_equiv_pos_as_xyz
'x, y, z'
'-x, y+1/2, -z'

loop_
_atom_site_label
_atom_site_type_symbol
_atom_site_fract_x
_atom_site_fract_y
_atom_site_fract_z
_atom_site_U_iso_or_equiv
_atom_site_adp_type
_atom_site_occupancy
_atom_site_symmetry_multiplicity
_atom_site_calc_flag
_atom_site_refinement_flags
_atom_site_disorder_assembly
_atom_site_disorder_group
Br1 Br 0.36307(5) 1.02144(11) -0.20736(5) 0.0998(3) Uani 1 1 d . . .
O1 O 1.0332(15) 0.9929(15) 0.5082(6) 0.099(4) Uani 0.70 1 d PDU A 1
O1' O 1.050(3) 0.901(4) 0.5181(11) 0.099(8) Uani 0.30 1 d PDU A 2
O2 O 1.1581(3) 0.7857(5) 0.1061(3) 0.0693(10) Uani 1 1 d . A .
O3 O 0.9048(3) 0.7619(5) 0.1479(3) 0.0722(11) Uani 1 1 d . . .
N1 N 1.0647(4) 0.8554(5) 0.3546(3) 0.0556(11) Uani 1 1 d . A .
H1 H 1.0232 0.8184 0.2947 0.067 Uiso 1 1 calc R . .
N2 N 1.1078(3) 0.5549(6) 0.1969(3) 0.0475(10) Uani 1 1 d . A .
N3 N 0.8243(3) 0.6149(6) -0.0040(3) 0.0541(11) Uani 1 1 d . . .
H3 H 0.8381 0.5271 -0.0419 0.065 Uiso 1 1 calc R . .
C1 C 0.9992(5) 0.9138(8) 0.4241(5) 0.0706(17) Uani 1 1 d D . .
C2 C 1.1954(5) 0.8489(7) 0.3706(4) 0.0550(13) Uani 1 1 d . . .
C3 C 1.2482(5) 0.7737(7) 0.2913(4) 0.0532(13) Uani 1 1 d . A .
C4 C 1.3757(5) 0.7692(8) 0.3038(5) 0.0713(16) Uani 1 1 d . . .
H4 H 1.4106 0.7207 0.2508 0.086 Uiso 1 1 calc R A .
C5 C 1.4507(6) 0.8345(10) 0.3921(6) 0.091(2) Uani 1 1 d . A .
H5 H 1.5364 0.8293 0.3997 0.110 Uiso 1 1 calc R . .
C6 C 1.4004(6) 0.9077(10) 0.4697(6) 0.098(2) Uani 1 1 d . . .
H6 H 1.4525 0.9526 0.5300 0.118 Uiso 1 1 calc R A .
C7 C 1.2742(5) 0.9161(8) 0.4602(5) 0.0796(17) Uani 1 1 d . A .
H7 H 1.2413 0.9668 0.5137 0.096 Uiso 1 1 calc R . .
C8 C 1.1692(4) 0.7046(7) 0.1910(4) 0.0517(13) Uani 1 1 d . . .
C9 C 1.0075(4) 0.4960(7) 0.1118(3) 0.0473(12) Uani 1 1 d . . .
H9 H 1.0395 0.4685 0.0484 0.057 Uiso 1 1 calc R A .
C10 C 0.9605(5) 0.3293(7) 0.1564(5) 0.0680(17) Uani 1 1 d . A .
H10A H 0.8851 0.3527 0.1815 0.082 Uiso 1 1 calc R B 1
H10B H 0.9440 0.2379 0.1030 0.082 Uiso 1 1 calc R B 1
C11 C 1.0638(9) 0.2755(13) 0.2465(7) 0.075(2) Uani 0.70 1 d P A 1
H11A H 1.0311 0.2130 0.3001 0.089 Uiso 0.70 1 calc PR A 1
H11B H 1.1225 0.2000 0.2214 0.089 Uiso 0.70 1 calc PR A 1
C11' C 0.9856(18) 0.349(3) 0.2652(16) 0.061(5) Uani 0.30 1 d P A 2
H11C H 0.9868 0.2370 0.3007 0.073 Uiso 0.30 1 calc PR A 2
H11D H 0.9249 0.4252 0.2873 0.073 Uiso 0.30 1 calc PR A 2
C12 C 1.1241(5) 0.4406(7) 0.2897(4) 0.0642(15) Uani 1 1 d . . .
H12A H 1.0840 0.4896 0.3432 0.077 Uiso 1 1 calc R A 1
H12B H 1.2114 0.4223 0.3203 0.077 Uiso 1 1 calc R A 1
C13 C 0.9076(5) 0.6394(7) 0.0873(4) 0.0516(13) Uani 1 1 d . A .
C14 C 0.7191(4) 0.7133(7) -0.0449(4) 0.0518(13) Uani 1 1 d . . .
C15 C 0.6425(5) 0.6538(9) -0.1354(5) 0.0790(18) Uani 1 1 d . . .
H15 H 0.6621 0.5491 -0.1652 0.095 Uiso 1 1 calc R . .
C16 C 0.5365(5) 0.7446(10) -0.1842(5) 0.088(2) Uani 1 1 d . . .
H16 H 0.4866 0.7016 -0.2461 0.106 Uiso 1 1 calc R . .
C17 C 0.5068(5) 0.8954(9) -0.1411(5) 0.0684(16) Uani 1 1 d . . .
C18 C 0.5824(5) 0.9618(8) -0.0519(4) 0.0768(18) Uani 1 1 d . . .
H18 H 0.5623 1.0677 -0.0237 0.092 Uiso 1 1 calc R . .
C19 C 0.6894(5) 0.8715(8) -0.0032(4) 0.0728(17) Uani 1 1 d . . .
H19 H 0.7407 0.9174 0.0572 0.087 Uiso 1 1 calc R . .
C20 C 0.8579(6) 0.9138(9) 0.3818(5) 0.091(2) Uani 1 1 d D A .
F1 F 0.8193(4) 1.0093(10) 0.2945(4) 0.0891(14) Uani 0.70 1 d PDU A 1
F2 F 0.7956(7) 0.9672(18) 0.4541(6) 0.135(4) Uani 0.70 1 d PDU A 1
F3 F 0.8188(10) 0.7507(9) 0.3557(6) 0.108(3) Uani 0.70 1 d PDU A 1
F4 F 0.8231(18) 1.0729(17) 0.403(2) 0.150(6) Uani 0.30 1 d PDU A 2
F5 F 0.8157(14) 0.827(2) 0.4596(12) 0.097(4) Uani 0.30 1 d PDU A 2
F6 F 0.807(2) 0.799(2) 0.3093(13) 0.126(6) Uani 0.30 1 d PDU A 2

loop_
_atom_site_aniso_label
_atom_site_aniso_U_11
_atom_site_aniso_U_22
_atom_site_aniso_U_33
_atom_site_aniso_U_23
_atom_site_aniso_U_13
_atom_site_aniso_U_12
Br1 0.0624(3) 0.1285(6) 0.1086(5) 0.0263(5) 0.0182(3) 0.0340(5)
O1 0.082(6) 0.135(11) 0.085(5) -0.070(6) 0.026(4) -0.019(9)
O1' 0.084(11) 0.14(2) 0.072(11) -0.064(11) 0.025(8) -0.007(17)
O2 0.089(3) 0.063(2) 0.055(2) 0.014(2) 0.014(2) -0.008(2)
O3 0.071(2) 0.079(3) 0.062(3) -0.024(2) 0.0049(19) 0.022(2)
N1 0.063(3) 0.056(3) 0.048(3) -0.010(2) 0.012(2) -0.010(2)
N2 0.058(2) 0.047(3) 0.039(2) 0.010(2) 0.0135(18) -0.001(2)
N3 0.057(2) 0.061(3) 0.041(3) -0.010(2) 0.002(2) 0.013(2)
C1 0.081(4) 0.080(4) 0.053(4) -0.020(4) 0.017(3) -0.025(3)
C2 0.060(3) 0.051(3) 0.053(3) -0.004(3) 0.009(3) -0.004(3)
C3 0.061(3) 0.051(3) 0.044(3) 0.007(3) 0.005(3) -0.003(3)
C4 0.064(4) 0.071(4) 0.078(4) 0.002(4) 0.014(3) 0.006(3)
C5 0.058(4) 0.109(6) 0.098(5) 0.000(5) -0.003(4) -0.009(4)
C6 0.076(5) 0.107(5) 0.097(5) -0.019(4) -0.014(4) -0.016(4)
C7 0.071(4) 0.089(4) 0.071(4) -0.022(3) -0.001(3) -0.008(3)
C8 0.058(3) 0.051(4) 0.049(4) 0.011(3) 0.017(3) 0.012(3)
C9 0.059(3) 0.046(3) 0.039(3) -0.001(3) 0.014(2) 0.003(3)
C10 0.080(4) 0.056(4) 0.072(5) 0.004(3) 0.024(4) -0.008(3)
C11 0.098(7) 0.059(6) 0.067(6) 0.025(5) 0.017(6) 0.005(6)
C11' 0.083(14) 0.036(11) 0.074(16) 0.028(11) 0.042(12) 0.005(10)
C12 0.079(4) 0.059(4) 0.054(3) 0.015(3) 0.013(3) 0.001(3)
C13 0.065(3) 0.048(3) 0.046(4) 0.000(3) 0.023(3) 0.004(3)
C14 0.053(3) 0.054(4) 0.049(3) 0.000(3) 0.014(3) 0.012(3)
C15 0.075(4) 0.079(4) 0.074(4) -0.021(4) -0.007(3) 0.021(3)
C16 0.064(4) 0.108(6) 0.083(5) -0.018(4) -0.008(3) 0.010(4)
C17 0.061(4) 0.076(5) 0.069(4) 0.008(3) 0.018(3) 0.014(3)
C18 0.080(4) 0.075(5) 0.074(4) -0.008(3) 0.012(3) 0.022(3)
C19 0.067(4) 0.081(5) 0.068(4) -0.015(3) 0.006(3) 0.019(3)
C20 0.071(5) 0.118(7) 0.096(6) -0.054(6) 0.046(4) -0.032(5)
F1 0.074(3) 0.109(4) 0.081(3) 0.010(4) 0.011(3) 0.011(4)
F2 0.094(4) 0.220(10) 0.099(5) -0.062(7) 0.037(4) 0.009(7)
F3 0.105(4) 0.108(5) 0.092(6) 0.014(4) -0.020(5) -0.049(4)
F4 0.117(10) 0.146(13) 0.187(14) 0.012(12) 0.030(10) 0.030(10)
F5 0.082(8) 0.116(11) 0.105(9) -0.001(9) 0.049(7) -0.020(8)
F6 0.109(10) 0.187(13) 0.074(11) -0.014(11) -0.001(10) -0.010(11)

loop_
_atom_type_symbol
_atom_type_description
_atom_type_scat_dispersion_real
_atom_type_scat_dispersion_imag
_atom_type_scat_source
C C 0.0033 0.0016 'International Tables Vol C Tables 4.2.6.8 and 6.1.1.4'
H H 0.0000 0.0000 'International Tables Vol C Tables 4.2.6.8 and 6.1.1.4'
N N 0.0061 0.0033 'International Tables Vol C Tables 4.2.6.8 and 6.1.1.4'
O O 0.0106 0.0060 'International Tables Vol C Tables 4.2.6.8 and 6.1.1.4'
Br Br -0.2901 2.4595 'International Tables Vol C Tables 4.2.6.8 and 6.1.1.4'
F F 0.0171 0.0103 'International Tables Vol C Tables 4.2.6.8 and 6.1.1.4'

loop_
_geom_angle_atom_site_label_1
_geom_angle_atom_site_label_2
_geom_angle_atom_site_label_3
_geom_angle
C1 N1 C2 126.2(4)
C1 N1 H1 116.9
C2 N1 H1 116.9
C8 N2 C9 122.2(4)
C8 N2 C12 125.3(4)
C9 N2 C12 112.3(4)
C13 N3 C14 128.3(4)
C13 N3 H3 115.9
C14 N3 H3 115.9
O1 C1 N1 130.3(9)
O1' C1 N1 115.8(17)
O1 C1 C20 114.3(9)
O1' C1 C20 125(2)
N1 C1 C20 114.2(5)
C7 C2 C3 118.4(5)
C7 C2 N1 123.2(5)
C3 C2 N1 118.3(4)
C4 C3 C2 119.5(5)
C4 C3 C8 119.0(5)
C2 C3 C8 121.4(4)
C5 C4 C3 121.0(6)
C5 C4 H4 119.5
C3 C4 H4 119.5
C4 C5 C6 120.0(6)
C4 C5 H5 120.0
C6 C5 H5 120.0
C5 C6 C7 121.0(6)
C5 C6 H6 119.5
C7 C6 H6 119.5
C6 C7 C2 120.1(6)
C6 C7 H7 120.0
C2 C7 H7 120.0
O2 C8 N2 121.2(5)
O2 C8 C3 121.4(5)
N2 C8 C3 117.4(5)
N2 C9 C10 103.5(4)
N2 C9 C13 109.5(4)
C10 C9 C13 112.6(4)
N2 C9 H9 110.4
C10 C9 H9 110.4
C13 C9 H9 110.4
C11' C10 C9 106.3(8)
C11 C10 C9 104.9(5)
C11' C10 H10A 69.1
C11 C10 H10A 110.8
C9 C10 H10A 110.8
C11' C10 H10B 140.4
C11 C10 H10B 110.8
C9 C10 H10B 110.8
H10A C10 H10B 108.8
C12 C11 C10 105.6(6)
C12 C11 H11A 110.6
C10 C11 H11A 110.6
C12 C11 H11B 110.6
C10 C11 H11B 110.6
H11A C11 H11B 108.8
C10 C11' C12 102.8(11)
C10 C11' H11C 111.2
C12 C11' H11C 111.2
C10 C11' H11D 111.2
C12 C11' H11D 111.2
H11C C11' H11D 109.1
N2 C12 C11 103.2(5)
N2 C12 C11' 98.3(7)
N2 C12 H12A 111.1
C11 C12 H12A 111.1
C11' C12 H12A 75.9
N2 C12 H12B 111.1
C11 C12 H12B 111.1
C11' C12 H12B 144.8
H12A C12 H12B 109.1
O3 C13 N3 124.2(5)
O3 C13 C9 121.6(5)
N3 C13 C9 114.1(5)
C15 C14 C19 117.8(5)
C15 C14 N3 117.5(5)
C19 C14 N3 124.6(5)
C14 C15 C16 122.1(6)
C14 C15 H15 118.9
C16 C15 H15 118.9
C17 C16 C15 119.4(6)
C17 C16 H16 120.3
C15 C16 H16 120.3
C16 C17 C18 120.4(5)
C16 C17 Br1 119.9(5)
C18 C17 Br1 119.7(5)
C17 C18 C19 120.3(6)
C17 C18 H18 119.8
C19 C18 H18 119.8
C14 C19 C18 119.9(5)
C14 C19 H19 120.0
C18 C19 H19 120.0
F4 C20 F6 131.4(17)
F4 C20 F2 50.0(9)
F6 C20 F2 119.8(14)
F4 C20 F3 144.7(12)
F2 C20 F3 105.9(9)
F4 C20 F1 67.8(12)
F6 C20 F1 75.3(11)
F2 C20 F1 107.9(8)
F3 C20 F1 105.3(7)
F4 C20 F5 97.5(12)
F6 C20 F5 92.6(13)
F2 C20 F5 47.6(7)
F3 C20 F5 66.1(10)
F1 C20 F5 142.1(9)
F4 C20 C1 104.1(11)
F6 C20 C1 119.9(14)
F2 C20 C1 112.5(6)
F3 C20 C1 109.8(7)
F1 C20 C1 114.8(5)
F5 C20 C1 102.4(8)

loop_
_geom_bond_atom_site_label_1
_geom_bond_atom_site_label_2
_geom_bond_distance
Br1 C17 1.895(5)
O1 C1 1.230(7)
O1' C1 1.232(10)
O2 C8 1.242(5)
O3 C13 1.222(6)
N1 C1 1.340(6)
N1 C2 1.412(6)
N1 H1 0.8600
N2 C8 1.335(6)
N2 C9 1.457(5)
N2 C12 1.461(6)
N3 C13 1.347(6)
N3 C14 1.388(6)
N3 H3 0.8600
C1 C20 1.537(9)
C2 C7 1.390(7)
C2 C3 1.401(6)
C3 C4 1.380(6)
C3 C8 1.497(7)
C4 C5 1.354(7)
C4 H4 0.9300
C5 C6 1.362(8)
C5 H5 0.9300
C6 C7 1.371(8)
C6 H6 0.9300
C7 H7 0.9300
C9 C10 1.528(7)
C9 C13 1.535(7)
C9 H9 0.9800
C10 C11' 1.383(19)
C10 C11 1.503(10)
C10 H10A 0.9700
C10 H10B 0.9700
C11 C12 1.476(10)
C11 H11A 0.9700
C11 H11B 0.9700
C11' C12 1.645(18)
C11' H11C 0.9700
C11' H11D 0.9700
C12 H12A 0.9700
C12 H12B 0.9700
C14 C15 1.367(7)
C14 C19 1.386(7)
C15 C16 1.389(8)
C15 H15 0.9300
C16 C17 1.346(8)
C16 H16 0.9300
C17 C18 1.369(7)
C18 C19 1.395(7)
C18 H18 0.9300
C19 H19 0.9300
C20 F4 1.316(8)
C20 F6 1.317(8)
C20 F2 1.334(6)
C20 F3 1.334(7)
C20 F1 1.335(6)
C20 F5 1.362(8)

loop_
_geom_torsion_atom_site_label_1
_geom_torsion_atom_site_label_2
_geom_torsion_atom_site_label_3
_geom_torsion_atom_site_label_4
_geom_torsion
C2 N1 C1 O1 10.3(13)
C2 N1 C1 O1' -27(2)
C2 N1 C1 C20 176.9(5)
C1 N1 C2 C7 -4.9(8)
C1 N1 C2 C3 176.2(5)
C7 C2 C3 C4 -0.4(7)
N1 C2 C3 C4 178.6(5)
C7 C2 C3 C8 -177.8(5)
N1 C2 C3 C8 1.2(7)
C2 C3 C4 C5 0.8(8)
C8 C3 C4 C5 178.3(5)
C3 C4 C5 C6 -0.7(10)
C4 C5 C6 C7 0.2(11)
C5 C6 C7 C2 0.2(10)
C3 C2 C7 C6 -0.1(9)
N1 C2 C7 C6 -179.0(6)
C9 N2 C8 O2 -12.3(7)
C12 N2 C8 O2 173.3(4)
C9 N2 C8 C3 165.7(4)
C12 N2 C8 C3 -8.7(7)
C4 C3 C8 O2 -72.2(6)
C2 C3 C8 O2 105.2(6)
C4 C3 C8 N2 109.9(6)
C2 C3 C8 N2 -72.7(6)
C8 N2 C9 C10 -176.2(4)
C12 N2 C9 C10 -1.1(5)
C8 N2 C9 C13 -55.9(5)
C12 N2 C9 C13 119.2(4)
N2 C9 C10 C11' 27.9(10)
C13 C9 C10 C11' -90.3(10)
N2 C9 C10 C11 -18.4(7)
C13 C9 C10 C11 -136.5(6)
C11' C10 C11 C12 -66.8(12)
C9 C10 C11 C12 31.4(8)
C11 C10 C11' C12 54.5(10)
C9 C10 C11' C12 -40.4(13)
C8 N2 C12 C11 -164.8(6)
C9 N2 C12 C11 20.4(7)
C8 N2 C12 C11' 154.0(8)
C9 N2 C12 C11' -20.8(9)
C10 C11 C12 N2 -31.3(8)
C10 C11 C12 C11' 56.0(11)
C10 C11' C12 N2 37.7(12)
C10 C11' C12 C11 -62.9(12)
C14 N3 C13 O3 -3.2(8)
C14 N3 C13 C9 175.4(4)
N2 C9 C13 O3 -14.7(6)
C10 C9 C13 O3 99.8(6)
N2 C9 C13 N3 166.6(4)
C10 C9 C13 N3 -78.8(5)
C13 N3 C14 C15 -174.6(5)
C13 N3 C14 C19 8.6(8)
C19 C14 C15 C16 -1.3(9)
N3 C14 C15 C16 -178.4(5)
C14 C15 C16 C17 -0.6(10)
C15 C16 C17 C18 2.1(9)
C15 C16 C17 Br1 179.6(5)
C16 C17 C18 C19 -1.7(9)
Br1 C17 C18 C19 -179.1(4)
C15 C14 C19 C18 1.8(8)
N3 C14 C19 C18 178.6(5)
C17 C18 C19 C14 -0.3(8)
O1 C1 C20 F4 38.9(16)
O1' C1 C20 F4 77(2)
N1 C1 C20 F4 -129.9(13)
O1 C1 C20 F6 -162.6(15)
O1' C1 C20 F6 -125(2)
N1 C1 C20 F6 28.6(15)
O1 C1 C20 F2 -13.2(13)
O1' C1 C20 F2 24.8(19)
N1 C1 C20 F2 177.9(8)
O1 C1 C20 F3 -131.0(10)
O1' C1 C20 F3 -92.9(17)
N1 C1 C20 F3 60.2(8)
O1 C1 C20 F1 110.7(9)
O1' C1 C20 F1 148.7(17)
N1 C1 C20 F1 -58.2(7)
O1 C1 C20 F5 -62.2(13)
O1' C1 C20 F5 -24.2(19)
N1 C1 C20 F5 129.0(10)
